data_1513351
loop_
_publ_author_name
'Allan, Laura E. N.'
'MacDonald, Jarret P.'
'Nichol, Gary S.'
'Shaver, Michael P.'

_publ_section_title
;
 Single Component Iron Catalysts for Atom Transfer and Organometallic
 Mediated Radical Polymerizations: Mechanistic Studies and Reaction Scope
;
_journal_issue 4
_journal_name_full Macromolecules
_journal_page_first 1249
_journal_paper_doi 10.1021/ma402381x
_journal_volume 47
_journal_year 2014
_chemical_formula_moiety 'C61.20 H85.40 Cl10 Fe2 Li2 N4 O10.30'
_chemical_formula_sum 'C61.2 H85.4 Cl10 Fe2 Li2 N4 O10.3'
_chemical_formula_weight 1522.01
_chemical_name_systematic
;
 ?
;
_space_group_crystal_system monoclinic
_space_group_IT_number 14
_space_group_name_Hall '-P 2ybc'
_space_group_name_H-M_alt 'P 1 21/c 1'
_symmetry_space_group_name_Hall '-P 2ybc'
_symmetry_space_group_name_H-M 'P 1 21/c 1'
_atom_sites_solution_hydrogens geom
_atom_sites_solution_primary heavy
_atom_sites_solution_secondary difmap
_audit_creation_method SHELXL-2013
_cell_angle_alpha 90
_cell_angle_beta 101.647(3)
_cell_angle_gamma 90
_cell_formula_units_Z 4
_cell_length_a 13.7729(4)
_cell_length_b 23.7241(13)
_cell_length_c 21.6192(6)
_cell_measurement_reflns_used 10431
_cell_measurement_temperature 120(2)
_cell_measurement_theta_max 73.1820
_cell_measurement_theta_min 3.7620
_cell_volume 6918.6(5)
_computing_cell_refinement 'CrysAlisPro (Agilent Technologies, 2011)'
_computing_data_collection 'CrysAlisPro (Agilent Technologies, 2011)'
_computing_data_reduction 'CrysAlisPro (Agilent Technologies, 2011)'
_computing_molecular_graphics 'SHELXTL (Sheldrick, 2008)'
_computing_publication_material 'SHELXTL (Sheldrick, 2008) and local programs'
_computing_structure_refinement 'SHELXL-2013 (Sheldrick, 2013)'
_computing_structure_solution 'SHELXTL (Sheldrick, 2008)'
_diffrn_ambient_temperature 120(2)
_diffrn_detector_area_resol_mean 5.1574
_diffrn_measured_fraction_theta_full 0.500
_diffrn_measured_fraction_theta_max 1.000
_diffrn_measurement_device_type 'Agilent Technologies SuperNova'
_diffrn_measurement_method '\w scans'
_diffrn_radiation_type CuK\a
_diffrn_radiation_wavelength 1.54184
_diffrn_reflns_av_R_equivalents 0.1351
_diffrn_reflns_av_unetI/netI 0.0797
_diffrn_reflns_Laue_measured_fraction_full 0.500
_diffrn_reflns_Laue_measured_fraction_max 1.000
_diffrn_reflns_limit_h_max 11
_diffrn_reflns_limit_h_min -13
_diffrn_reflns_limit_k_max 22
_diffrn_reflns_limit_k_min -22
_diffrn_reflns_limit_l_max 20
_diffrn_reflns_limit_l_min -20
_diffrn_reflns_number 33512
_diffrn_reflns_point_group_measured_fraction_full 0.500
_diffrn_reflns_point_group_measured_fraction_max 1.000
_diffrn_reflns_theta_full 67.684
_diffrn_reflns_theta_max 47.237
_diffrn_reflns_theta_min 3.276
_exptl_absorpt_coefficient_mu 7.388
_exptl_absorpt_correction_T_max 0.972
_exptl_absorpt_correction_T_min 0.853
_exptl_absorpt_correction_type gaussian
_exptl_absorpt_process_details
;
CrysAlisPro, Agilent Technologies,
Version 1.171.36.28 (release 01-02-2013 CrysAlis171 .NET)
(compiled Feb  1 2013,16:14:44)
Numerical absorption correction based on gaussian integration over
   a multifaceted crystal model
;
_exptl_crystal_colour colourless
_exptl_crystal_density_diffrn 1.461
_exptl_crystal_description block
_exptl_crystal_F_000 3164
_exptl_crystal_size_max 0.356
_exptl_crystal_size_mid 0.072
_exptl_crystal_size_min 0.036
_platon_squeeze_details '3.3 THF removed by SQUEEZE'
_refine_diff_density_max 0.671
_refine_diff_density_min -0.704
_refine_diff_density_rms 0.105
_refine_ls_extinction_method none
_refine_ls_goodness_of_fit_ref 1.050
_refine_ls_hydrogen_treatment constr
_refine_ls_matrix_type full
_refine_ls_number_parameters 683
_refine_ls_number_reflns 6257
_refine_ls_number_restraints 144
_refine_ls_restrained_S_all 1.056
_refine_ls_R_factor_all 0.1164
_refine_ls_R_factor_gt 0.0895
_refine_ls_shift/su_max 0.000
_refine_ls_shift/su_mean 0.000
_refine_ls_structure_factor_coef Fsqd
_refine_ls_weighting_details 'w=1/[\s^2^(Fo^2^)+(0.1519P)^2^+40.8947P] where P=(Fo^2^+2Fc^2^)/3'
_refine_ls_weighting_scheme calc
_refine_ls_wR_factor_gt 0.2464
_refine_ls_wR_factor_ref 0.2727
_reflns_Friedel_coverage 0.000
_reflns_number_gt 4550
_reflns_number_total 6257
_reflns_threshold_expression 'I > 2\s(I)'
_cod_data_source_file ma402381x_si_001.cif
_cod_data_source_block ms3002x1
_cod_original_formula_sum 'C61.20 H85.40 Cl10 Fe2 Li2 N4 O10.30'
_cod_database_code 1513351
_shelx_space_group_comment
;
The symmetry employed for this shelxl refinement is uniquely defined
by the following loop, which should always be used as a source of
symmetry information in preference to the above space-group names.
They are only intended as comments.
;
_shelx_estimated_absorpt_t_min 0.178
_shelx_estimated_absorpt_t_max 0.777
_shelxl_version_number 2013-4

loop_
_space_group_symop_operation_xyz
'x, y, z'
'-x, y+1/2, -z+1/2'
'-x, -y, -z'
'x, -y-1/2, z-1/2'

loop_
_atom_site_label
_atom_site_type_symbol
_atom_site_fract_x
_atom_site_fract_y
_atom_site_fract_z
_atom_site_U_iso_or_equiv
_atom_site_adp_type
_atom_site_occupancy
_atom_site_site_symmetry_multiplicity
_atom_site_calc_flag
_atom_site_refinement_flags_posn
_atom_site_refinement_flags_adp
_atom_site_refinement_flags_occupancy
_atom_site_disorder_assembly
_atom_site_disorder_group
Fe1 Fe 0.07681(13) 0.34797(8) 0.65581(7) 0.0349(6) Uani 1 1 d . . . . .
Fe2 Fe 0.20177(13) 0.36002(7) 0.83050(7) 0.0338(5) Uani 1 1 d . . . . .
Cl1 Cl 0.3898(3) 0.28648(19) 0.61671(17) 0.0825(13) Uani 1 1 d . . . . .
Cl2 Cl 0.3422(3) 0.40046(17) 0.39959(16) 0.0707(11) Uani 1 1 d . . . . .
Cl3 Cl -0.2292(3) 0.3083(2) 0.71845(18) 0.0821(13) Uani 1 1 d . . . . .
Cl4 Cl -0.4356(2) 0.43067(19) 0.52571(18) 0.0773(12) Uani 1 1 d . . . . .
Cl5 Cl -0.1051(3) 0.30262(18) 0.87671(17) 0.0746(11) Uani 1 1 d . . . . .
Cl6 Cl -0.0386(3) 0.42135(18) 1.09222(17) 0.0863(14) Uani 1 1 d . . . . .
Cl7 Cl 0.5041(3) 0.3181(2) 0.76541(19) 0.0896(14) Uani 1 1 d . . . . .
Cl8 Cl 0.7132(3) 0.4497(3) 0.9456(2) 0.120(2) Uani 1 1 d . . . . .
Cl9 Cl 0.1376(2) 0.28883(12) 0.74895(12) 0.0450(8) Uani 1 1 d . . . . .
Cl10 Cl 0.1351(2) 0.43395(12) 0.73652(12) 0.0375(7) Uani 1 1 d . . . . .
O1 O 0.2160(5) 0.3526(3) 0.6378(3) 0.041(2) Uani 1 1 d . . . . .
O2 O -0.0554(6) 0.3607(3) 0.6824(3) 0.043(2) Uani 1 1 d . . . . .
O3 O 0.0620(5) 0.3673(3) 0.8489(3) 0.038(2) Uani 1 1 d . . . . .
O4 O 0.3310(5) 0.3713(3) 0.8010(3) 0.040(2) Uani 1 1 d . . . . .
N1 N 0.0237(7) 0.3990(4) 0.5696(4) 0.044(3) Uani 1 1 d . . . . .
N3 N 0.2558(6) 0.4201(4) 0.9098(4) 0.037(2) Uani 1 1 d . . . . .
C1 C 0.2444(8) 0.3619(5) 0.5826(5) 0.038(3) Uani 1 1 d . . . . .
C2 C 0.3257(9) 0.3365(5) 0.5669(5) 0.043(3) Uani 1 1 d . . . . .
C3 C 0.3576(10) 0.3486(6) 0.5115(6) 0.055(4) Uani 1 1 d . . . . .
H3 H 0.4157 0.3315 0.5027 0.066 Uiso 1 1 calc R U . . .
C4 C 0.3034(10) 0.3859(6) 0.4695(6) 0.049(3) Uani 1 1 d . . . . .
C5 C 0.2186(10) 0.4122(6) 0.4817(6) 0.049(4) Uani 1 1 d . . . . .
H5 H 0.1808 0.4370 0.4517 0.059 Uiso 1 1 calc R U . . .
C6 C 0.1909(8) 0.4014(5) 0.5383(5) 0.039(3) Uani 1 1 d . . . . .
C7 C 0.1061(9) 0.4334(5) 0.5555(6) 0.050(4) Uani 1 1 d . . . . .
H7A H 0.1324 0.4570 0.5929 0.060 Uiso 1 1 calc R U . . .
H7B H 0.0790 0.4591 0.5202 0.060 Uiso 1 1 calc R U . . .
C8 C -0.1393(9) 0.3757(5) 0.6467(5) 0.036(3) Uani 1 1 d . . . . .
C9 C -0.2321(10) 0.3554(5) 0.6560(6) 0.048(3) Uani 1 1 d . . . . .
C10 C -0.3215(10) 0.3718(6) 0.6204(7) 0.055(4) Uani 1 1 d . . . . .
H10 H -0.3819 0.3579 0.6295 0.066 Uiso 1 1 calc R U . . .
C11 C -0.3220(9) 0.4083(6) 0.5719(6) 0.054(4) Uani 1 1 d . . . . .
C12 C -0.2364(9) 0.4293(6) 0.5586(5) 0.049(3) Uani 1 1 d . . . . .
H12 H -0.2386 0.4541 0.5239 0.059 Uiso 1 1 calc R U . . .
C13 C -0.1473(8) 0.4145(5) 0.5954(5) 0.039(3) Uani 1 1 d . . . . .
C14 C -0.0522(9) 0.4401(6) 0.5823(6) 0.051(4) Uani 1 1 d . . . . .
H14A H -0.0698 0.4655 0.5454 0.061 Uiso 1 1 calc R U . . .
H14B H -0.0218 0.4635 0.6190 0.061 Uiso 1 1 calc R U . . .
C15 C -0.0207(9) 0.3605(6) 0.5163(5) 0.050(3) Uani 0.74(2) 1 d . U P A 1
H15A H -0.0115 0.3771 0.4758 0.060 Uiso 0.74(2) 1 calc R U P A 1
H15B H -0.0928 0.3569 0.5146 0.060 Uiso 0.74(2) 1 calc R U P A 1
N2 N 0.0273(13) 0.2792(8) 0.5895(7) 0.044(5) Uani 0.74(2) 1 d . U P A 1
C16 C 0.0270(13) 0.3022(7) 0.5242(7) 0.047(4) Uani 0.74(2) 1 d . U P A 1
H16A H -0.0102 0.2763 0.4921 0.057 Uiso 0.74(2) 1 calc R U P A 1
H16B H 0.0959 0.3047 0.5176 0.057 Uiso 0.74(2) 1 calc R U P A 1
C17 C 0.1012(16) 0.2336(11) 0.5961(12) 0.064(6) Uani 0.74(2) 1 d . U P A 1
H17A H 0.1665 0.2495 0.5951 0.077 Uiso 0.74(2) 1 calc R U P A 1
H17B H 0.0825 0.2067 0.5613 0.077 Uiso 0.74(2) 1 calc R U P A 1
H17C H 0.1039 0.2141 0.6364 0.077 Uiso 0.74(2) 1 calc R U P A 1
C18 C -0.0721(15) 0.2567(9) 0.5909(10) 0.062(6) Uani 0.74(2) 1 d . U P A 1
H18A H -0.0847 0.2234 0.5637 0.074 Uiso 0.74(2) 1 calc R U P A 1
H18B H -0.1222 0.2855 0.5756 0.074 Uiso 0.74(2) 1 calc R U P A 1
H18C H -0.0753 0.2462 0.6343 0.074 Uiso 0.74(2) 1 calc R U P A 1
C15' C -0.0207(9) 0.3605(6) 0.5163(5) 0.050(3) Uani 0.26(2) 1 d . U P A 2
H15C H 0.0306 0.3507 0.4919 0.060 Uiso 0.26(2) 1 calc R U P A 2
H15D H -0.0748 0.3805 0.4876 0.060 Uiso 0.26(2) 1 calc R U P A 2
N2' N 0.027(2) 0.2783(14) 0.5856(14) 0.046(12) Uani 0.26(2) 1 d . U P A 2
C16' C -0.061(2) 0.3069(14) 0.5393(14) 0.046(10) Uani 0.26(2) 1 d R U P A 2
H16C H -0.0870 0.2816 0.5033 0.055 Uiso 0.26(2) 1 calc R U P A 2
H16D H -0.1158 0.3156 0.5614 0.055 Uiso 0.26(2) 1 calc R U P A 2
C17' C 0.109(2) 0.2394(14) 0.5785(14) 0.044(16) Uani 0.26(2) 1 d R U P A 2
H17D H 0.0842 0.2123 0.5447 0.053 Uiso 0.26(2) 1 calc R U P A 2
H17E H 0.1317 0.2191 0.6182 0.053 Uiso 0.26(2) 1 calc R U P A 2
H17F H 0.1635 0.2611 0.5678 0.053 Uiso 0.26(2) 1 calc R U P A 2
C18' C -0.042(2) 0.2441(14) 0.6200(14) 0.033(15) Uiso 0.26(2) 1 d R . P A 2
H18D H -0.0023 0.2214 0.6537 0.039 Uiso 0.26(2) 1 calc R U P A 2
H18E H -0.0845 0.2192 0.5898 0.039 Uiso 0.26(2) 1 calc R U P A 2
H18F H -0.0841 0.2701 0.6384 0.039 Uiso 0.26(2) 1 calc R U P A 2
C19 C 0.0395(9) 0.3809(5) 0.9018(5) 0.039(3) Uani 1 1 d . . . . .
C20 C -0.0387(9) 0.3553(5) 0.9229(5) 0.044(3) Uani 1 1 d . . . . .
C21 C -0.0649(10) 0.3665(6) 0.9786(6) 0.050(4) Uani 1 1 d . . . . .
H21 H -0.1182 0.3472 0.9912 0.060 Uiso 1 1 calc R U . . .
C22 C -0.0100(12) 0.4080(7) 1.0175(6) 0.065(5) Uani 1 1 d . . . . .
C23 C 0.0658(10) 0.4348(6) 0.9989(6) 0.053(4) Uani 1 1 d . . . . .
H23 H 0.1022 0.4626 1.0256 0.063 Uiso 1 1 calc R U . . .
C24 C 0.0915(9) 0.4225(5) 0.9411(5) 0.042(3) Uani 1 1 d . . . . .
C25 C 0.1724(8) 0.4551(5) 0.9195(6) 0.044(3) Uani 1 1 d . . . . .
H25A H 0.1438 0.4745 0.8794 0.052 Uiso 1 1 calc R U . . .
H25B H 0.1976 0.4844 0.9513 0.052 Uiso 1 1 calc R U . . .
C26 C 0.4174(9) 0.3903(5) 0.8330(5) 0.041(3) Uani 1 1 d . . . . .
C27 C 0.5067(10) 0.3684(6) 0.8228(6) 0.056(4) Uani 1 1 d . . . . .
C28 C 0.5977(10) 0.3871(8) 0.8571(6) 0.075(5) Uani 1 1 d . . . . .
H28 H 0.6579 0.3716 0.8497 0.090 Uiso 1 1 calc R U . . .
C29 C 0.5991(10) 0.4287(8) 0.9025(6) 0.074(5) Uani 1 1 d . . . . .
C30 C 0.5149(10) 0.4513(7) 0.9126(6) 0.065(4) Uani 1 1 d . . . . .
H30 H 0.5182 0.4801 0.9435 0.079 Uiso 1 1 calc R U . . .
C31 C 0.4217(9) 0.4340(6) 0.8791(5) 0.046(3) Uani 1 1 d . . . . .
C32 C 0.3299(9) 0.4591(6) 0.8892(6) 0.051(3) Uani 1 1 d . . . . .
H32A H 0.2970 0.4776 0.8494 0.062 Uiso 1 1 calc R U . . .
H32B H 0.3469 0.4890 0.9215 0.062 Uiso 1 1 calc R U . . .
C33 C 0.3023(10) 0.3881(6) 0.9667(5) 0.053(3) Uani 0.607(19) 1 d . U P B 1
H33A H 0.2543 0.3842 0.9949 0.063 Uiso 0.607(19) 1 calc R U P B 1
H33B H 0.3603 0.4093 0.9898 0.063 Uiso 0.607(19) 1 calc R U P B 1
N4 N 0.2633(7) 0.2986(4) 0.9063(4) 0.046(2) Uani 0.607(19) 1 d . U P B 1
C34 C 0.3362(15) 0.3286(9) 0.9499(8) 0.043(5) Uani 0.607(19) 1 d . U P B 1
H34A H 0.3964 0.3326 0.9319 0.052 Uiso 0.607(19) 1 calc R U P B 1
H34B H 0.3542 0.3062 0.9892 0.052 Uiso 0.607(19) 1 calc R U P B 1
C35 C 0.191(2) 0.2690(13) 0.9332(15) 0.058(7) Uani 0.607(19) 1 d . U P B 1
H35A H 0.1705 0.2927 0.9653 0.070 Uiso 0.607(19) 1 calc R U P B 1
H35B H 0.2206 0.2341 0.9527 0.070 Uiso 0.607(19) 1 calc R U P B 1
H35C H 0.1337 0.2601 0.9000 0.070 Uiso 0.607(19) 1 calc R U P B 1
C36 C 0.3192(16) 0.2533(10) 0.8750(10) 0.043(5) Uani 0.607(19) 1 d . U P B 1
H36A H 0.3572 0.2289 0.9078 0.051 Uiso 0.607(19) 1 calc R U P B 1
H36B H 0.3644 0.2719 0.8518 0.051 Uiso 0.607(19) 1 calc R U P B 1
H36C H 0.2712 0.2305 0.8458 0.051 Uiso 0.607(19) 1 calc R U P B 1
C33' C 0.3023(10) 0.3881(6) 0.9667(5) 0.053(3) Uani 0.393(19) 1 d . U P B 2
H33C H 0.3739 0.3842 0.9670 0.063 Uiso 0.393(19) 1 calc R U P B 2
H33D H 0.2957 0.4103 1.0044 0.063 Uiso 0.393(19) 1 calc R U P B 2
N4' N 0.2633(7) 0.2986(4) 0.9063(4) 0.046(2) Uani 0.393(19) 1 d . U P B 2
C34' C 0.264(2) 0.3356(14) 0.9718(13) 0.046(6) Uani 0.393(19) 1 d . U P B 2
H34C H 0.1953 0.3390 0.9790 0.055 Uiso 0.393(19) 1 calc R U P B 2
H34D H 0.3041 0.3157 1.0084 0.055 Uiso 0.393(19) 1 calc R U P B 2
C35' C 0.188(3) 0.2542(19) 0.9081(18) 0.042(8) Uani 0.393(19) 1 d . U P B 2
H35D H 0.2210 0.2186 0.9222 0.050 Uiso 0.393(19) 1 calc R U P B 2
H35E H 0.1468 0.2493 0.8657 0.050 Uiso 0.393(19) 1 calc R U P B 2
H35F H 0.1456 0.2655 0.9375 0.050 Uiso 0.393(19) 1 calc R U P B 2
C36' C 0.354(2) 0.2795(16) 0.9029(15) 0.040(7) Uani 0.393(19) 1 d . U P B 2
H36D H 0.3560 0.2706 0.8589 0.048 Uiso 0.393(19) 1 calc R U P B 2
H36E H 0.3687 0.2455 0.9288 0.048 Uiso 0.393(19) 1 calc R U P B 2
H36F H 0.4035 0.3086 0.9185 0.048 Uiso 0.393(19) 1 calc R U P B 2
O5 O -0.1006(6) 0.4477(4) 0.7802(4) 0.058 Uani 0.5353 1 d D . P C 1
C37 C -0.1644(18) 0.4572(14) 0.8231(11) 0.094 Uani 0.5353 1 d D . P C 1
H37A H -0.1490 0.4927 0.8472 0.113 Uiso 0.54(8) 1 calc R U P C 1
H37B H -0.1651 0.4252 0.8524 0.113 Uiso 0.54(8) 1 calc R U P C 1
C38 C -0.2601(18) 0.4612(15) 0.7723(15) 0.098 Uani 0.5353 1 d D . P C 1
H38A H -0.2813 0.4234 0.7552 0.118 Uiso 0.54(8) 1 calc R U P C 1
H38B H -0.3144 0.4783 0.7897 0.118 Uiso 0.54(8) 1 calc R U P C 1
C39 C -0.234(2) 0.4962(15) 0.7246(13) 0.096 Uani 0.5353 1 d D . P C 1
H39A H -0.2624 0.5344 0.7258 0.116 Uiso 0.54(8) 1 calc R U P C 1
H39B H -0.2580 0.4798 0.6821 0.116 Uiso 0.54(8) 1 calc R U P C 1
C40 C -0.1162(17) 0.4983(11) 0.7413(14) 0.080 Uani 0.5353 1 d D . P C 1
H40A H -0.0868 0.4951 0.7032 0.096 Uiso 0.54(8) 1 calc R U P C 1
H40B H -0.0910 0.5326 0.7653 0.096 Uiso 0.54(8) 1 calc R U P C 1
O5' O -0.1006(6) 0.4477(4) 0.7802(4) 0.058 Uani 0.4647 1 d D . P C 2
C37' C -0.1822(14) 0.4429(10) 0.8090(10) 0.040 Uani 0.4647 1 d D . P C 2
H37C H -0.1649 0.4540 0.8540 0.049 Uiso 0.46(8) 1 calc R U P C 2
H37D H -0.2085 0.4040 0.8059 0.049 Uiso 0.46(8) 1 calc R U P C 2
C38' C -0.2560(18) 0.4837(14) 0.7712(15) 0.077 Uani 0.4647 1 d D . P C 2
H38C H -0.3088 0.4626 0.7426 0.093 Uiso 0.46(8) 1 calc R U P C 2
H38D H -0.2872 0.5068 0.8000 0.093 Uiso 0.46(8) 1 calc R U P C 2
C39' C -0.2054(18) 0.5190(11) 0.7355(13) 0.056 Uani 0.4647 1 d D . P C 2
H39C H -0.2164 0.5592 0.7443 0.067 Uiso 0.46(8) 1 calc R U P C 2
H39D H -0.2284 0.5121 0.6897 0.067 Uiso 0.46(8) 1 calc R U P C 2
C40' C -0.092(2) 0.5032(12) 0.7569(19) 0.103 Uani 0.4647 1 d D . P C 2
H40C H -0.0578 0.5035 0.7210 0.124 Uiso 0.46(8) 1 calc R U P C 2
H40D H -0.0577 0.5287 0.7904 0.124 Uiso 0.46(8) 1 calc R U P C 2
O6 O 0.3672(7) 0.4505(4) 0.6929(4) 0.066 Uani 0.8847 1 d . . P D 1
C41 C 0.4350(18) 0.4552(10) 0.6524(11) 0.116 Uani 0.8847 1 d . U P D 1
H41A H 0.3994 0.4514 0.6080 0.140 Uiso 0.88(7) 1 calc R U P D 1
H41B H 0.4843 0.4243 0.6614 0.140 Uiso 0.88(7) 1 calc R U P D 1
C42 C 0.4846(12) 0.5081(7) 0.6608(8) 0.067 Uani 0.8847 1 d . U P D 1
H42A H 0.5090 0.5200 0.6228 0.080 Uiso 0.88(7) 1 calc R U P D 1
H42B H 0.5398 0.5084 0.6981 0.080 Uiso 0.88(7) 1 calc R U P D 1
C43 C 0.3979(15) 0.5424(9) 0.6709(9) 0.091 Uani 0.8847 1 d . U P D 1
H43A H 0.3476 0.5470 0.6314 0.109 Uiso 0.88(7) 1 calc R U P D 1
H43B H 0.4183 0.5799 0.6890 0.109 Uiso 0.88(7) 1 calc R U P D 1
C44 C 0.362(3) 0.5042(15) 0.718(2) 0.178 Uani 0.8847 1 d . U P D 1
H44A H 0.4046 0.5073 0.7605 0.214 Uiso 0.88(7) 1 calc R U P D 1
H44B H 0.2925 0.5135 0.7210 0.214 Uiso 0.88(7) 1 calc R U P D 1
O6' O 0.3672(7) 0.4505(4) 0.6929(4) 0.066 Uani 0.1153 1 d D . P D 2
C41' C 0.463(3) 0.439(4) 0.684(6) 0.099 Uani 0.1153 1 d D . P D 2
H41C H 0.4717 0.4508 0.6412 0.119 Uiso 0.12(7) 1 calc R U P D 2
H41D H 0.4798 0.3986 0.6900 0.119 Uiso 0.12(7) 1 calc R U P D 2
C42' C 0.524(4) 0.475(5) 0.735(6) 0.137 Uani 0.1153 1 d D . P D 2
H42C H 0.5295 0.4576 0.7774 0.164 Uiso 0.12(7) 1 calc R U P D 2
H42D H 0.5919 0.4816 0.7275 0.164 Uiso 0.12(7) 1 calc R U P D 2
C43' C 0.470(7) 0.527(3) 0.731(7) 0.105 Uani 0.1153 1 d D . P D 2
H43C H 0.4848 0.5509 0.6969 0.126 Uiso 0.12(7) 1 calc R U P D 2
H43D H 0.4852 0.5477 0.7715 0.126 Uiso 0.12(7) 1 calc R U P D 2
C44' C 0.359(5) 0.506(2) 0.716(5) 0.026 Uani 0.1153 1 d D . P D 2
H44C H 0.3299 0.5059 0.7545 0.031 Uiso 0.12(7) 1 calc R U P D 2
H44D H 0.3174 0.5303 0.6836 0.031 Uiso 0.12(7) 1 calc R U P D 2
Li1 Li -0.0142(16) 0.3868(11) 0.7679(9) 0.058(6) Uani 1 1 d . . . . .
Li2 Li 0.2901(15) 0.3867(10) 0.7123(9) 0.052(6) Uani 1 1 d . . . . .
O7 O 0.0108(8) 0.4143(5) 0.3633(4) 0.079(3) Uani 1 1 d . . . . .
C45 C 0.0449(14) 0.3632(8) 0.3436(8) 0.093(6) Uani 1 1 d . . . . .
H45A H 0.0441 0.3341 0.3763 0.112 Uiso 1 1 calc R U . . .
H45B H 0.1142 0.3678 0.3382 0.112 Uiso 1 1 calc R U . . .
C46 C -0.0194(17) 0.3440(11) 0.2817(12) 0.145(10) Uani 1 1 d . . . . .
H46A H 0.0132 0.3506 0.2455 0.174 Uiso 1 1 calc R U . . .
H46B H -0.0379 0.3038 0.2829 0.174 Uiso 1 1 calc R U . . .
C47 C -0.1080(16) 0.3825(15) 0.2797(12) 0.181(14) Uani 1 1 d . . . . .
H47A H -0.1176 0.4066 0.2415 0.218 Uiso 1 1 calc R U . . .
H47B H -0.1687 0.3598 0.2782 0.218 Uiso 1 1 calc R U . . .
C48 C -0.0894(12) 0.4174(7) 0.3359(8) 0.082(5) Uani 1 1 d . . . . .
H48A H -0.1081 0.4569 0.3247 0.098 Uiso 1 1 calc R U . . .
H48B H -0.1296 0.4039 0.3661 0.098 Uiso 1 1 calc R U . . .

loop_
_atom_site_aniso_label
_atom_site_aniso_U_11
_atom_site_aniso_U_22
_atom_site_aniso_U_33
_atom_site_aniso_U_23
_atom_site_aniso_U_13
_atom_site_aniso_U_12
Fe1 0.0330(12) 0.0470(12) 0.0246(10) -0.0023(8) 0.0052(8) -0.0049(9)
Fe2 0.0307(11) 0.0466(12) 0.0241(10) 0.0010(8) 0.0054(8) 0.0011(8)
Cl1 0.079(3) 0.110(3) 0.062(2) 0.015(2) 0.022(2) 0.031(2)
Cl2 0.070(3) 0.100(3) 0.050(2) 0.0066(19) 0.0289(17) -0.022(2)
Cl3 0.051(2) 0.122(4) 0.080(3) 0.039(2) 0.0302(19) 0.004(2)
Cl4 0.031(2) 0.116(3) 0.076(2) 0.006(2) -0.0107(17) 0.0024(19)
Cl5 0.059(2) 0.097(3) 0.074(2) -0.002(2) 0.0285(18) -0.024(2)
Cl6 0.123(4) 0.094(3) 0.055(2) 0.012(2) 0.050(2) 0.055(3)
Cl7 0.055(2) 0.137(4) 0.085(3) -0.055(3) 0.032(2) -0.021(2)
Cl8 0.036(2) 0.240(6) 0.077(3) -0.079(3) -0.0025(19) -0.010(3)
Cl9 0.059(2) 0.0443(19) 0.0308(16) -0.0007(13) 0.0075(14) -0.0016(15)
Cl10 0.0330(17) 0.0474(18) 0.0318(15) 0.0042(13) 0.0054(12) -0.0003(13)
O1 0.035(5) 0.056(5) 0.031(5) -0.002(4) 0.002(4) -0.003(4)
O2 0.033(5) 0.071(6) 0.025(4) 0.003(4) 0.003(4) -0.001(4)
O3 0.032(5) 0.057(5) 0.024(5) 0.001(4) 0.003(4) -0.001(4)
O4 0.031(5) 0.064(6) 0.022(4) 0.001(4) 0.003(4) -0.005(4)
N1 0.042(7) 0.061(7) 0.029(5) -0.002(5) 0.005(5) -0.011(6)
N3 0.029(6) 0.050(6) 0.030(5) -0.002(5) 0.003(4) 0.006(5)
C1 0.032(8) 0.063(9) 0.022(7) -0.005(6) 0.011(6) -0.011(7)
C2 0.039(8) 0.058(9) 0.036(8) -0.004(6) 0.015(6) -0.005(7)
C3 0.042(8) 0.063(10) 0.056(9) -0.006(8) 0.001(7) -0.021(7)
C4 0.044(9) 0.067(9) 0.037(8) -0.005(7) 0.012(7) -0.028(8)
C5 0.040(9) 0.066(9) 0.041(8) 0.009(7) 0.008(6) -0.030(7)
C6 0.018(7) 0.057(8) 0.044(8) 0.003(7) 0.010(6) -0.008(6)
C7 0.055(9) 0.060(9) 0.037(7) 0.008(6) 0.010(6) -0.019(8)
C8 0.028(8) 0.052(8) 0.033(7) -0.015(6) 0.020(6) -0.015(6)
C9 0.055(10) 0.040(8) 0.049(8) 0.007(6) 0.009(7) 0.004(7)
C10 0.029(9) 0.079(10) 0.062(9) 0.003(8) 0.019(7) -0.006(7)
C11 0.022(9) 0.087(11) 0.048(9) -0.013(8) -0.002(6) 0.007(7)
C12 0.031(9) 0.079(10) 0.032(7) -0.010(6) -0.006(7) 0.007(7)
C13 0.027(8) 0.059(9) 0.034(7) -0.014(7) 0.013(6) -0.011(6)
C14 0.055(9) 0.061(9) 0.033(7) 0.008(6) 0.000(6) 0.006(7)
C15 0.043(7) 0.073(7) 0.035(7) 0.000(5) 0.008(5) -0.017(5)
N2 0.044(8) 0.057(8) 0.032(7) -0.018(5) 0.010(5) -0.013(5)
C16 0.041(9) 0.069(8) 0.032(7) -0.018(6) 0.006(6) -0.017(6)
C17 0.063(11) 0.073(11) 0.061(12) -0.017(9) 0.022(8) -0.004(8)
C18 0.054(8) 0.087(14) 0.047(12) -0.015(10) 0.018(8) -0.025(8)
C15' 0.043(7) 0.073(7) 0.035(7) 0.000(5) 0.008(5) -0.017(5)
N2' 0.047(15) 0.052(13) 0.039(14) -0.006(8) 0.006(8) -0.008(8)
C16' 0.043(14) 0.066(12) 0.029(18) -0.001(12) 0.008(10) -0.010(9)
C17' 0.039(17) 0.046(19) 0.04(2) -0.024(15) -0.001(12) -0.018(13)
C19 0.043(8) 0.048(8) 0.021(7) 0.012(6) -0.003(6) 0.013(7)
C20 0.046(8) 0.056(9) 0.032(8) 0.009(6) 0.016(6) 0.007(7)
C21 0.052(9) 0.047(9) 0.056(9) 0.020(7) 0.024(7) 0.011(7)
C22 0.076(12) 0.081(12) 0.050(9) 0.021(9) 0.042(9) 0.059(10)
C23 0.051(9) 0.057(9) 0.050(9) -0.001(7) 0.008(7) 0.024(7)
C24 0.036(8) 0.063(9) 0.027(7) 0.001(7) 0.003(6) 0.023(7)
C25 0.030(7) 0.052(8) 0.048(7) -0.004(6) 0.006(6) 0.006(6)
C26 0.031(9) 0.066(9) 0.023(7) 0.008(6) -0.001(6) 0.002(7)
C27 0.037(9) 0.094(11) 0.040(8) -0.012(7) 0.012(7) -0.004(8)
C28 0.033(10) 0.152(16) 0.046(9) 0.015(10) 0.019(7) 0.014(9)
C29 0.029(9) 0.152(16) 0.041(8) -0.043(10) 0.008(6) 0.008(9)
C30 0.039(9) 0.113(13) 0.043(8) -0.030(8) 0.004(7) -0.004(9)
C31 0.029(8) 0.077(10) 0.032(7) -0.015(7) 0.002(6) 0.000(7)
C32 0.043(9) 0.058(9) 0.051(8) -0.014(7) 0.005(6) -0.003(7)
C33 0.055(8) 0.070(6) 0.031(7) 0.000(5) 0.004(6) 0.014(6)
N4 0.049(5) 0.060(5) 0.030(5) 0.006(4) 0.013(4) 0.006(4)
C34 0.045(9) 0.063(8) 0.026(8) 0.008(6) 0.018(6) 0.009(6)
C35 0.061(11) 0.066(15) 0.054(17) 0.009(10) 0.029(12) 0.003(10)
C36 0.047(11) 0.056(10) 0.025(10) 0.010(8) 0.009(8) 0.007(8)
C33' 0.055(8) 0.070(6) 0.031(7) 0.000(5) 0.004(6) 0.014(6)
N4' 0.049(5) 0.060(5) 0.030(5) 0.006(4) 0.013(4) 0.006(4)
C34' 0.045(15) 0.068(9) 0.023(10) 0.002(7) 0.002(9) 0.018(8)
C35' 0.050(12) 0.058(13) 0.019(17) 0.009(11) 0.009(11) 0.009(11)
C36' 0.047(8) 0.055(17) 0.019(15) 0.001(12) 0.007(9) 0.004(8)
O5 0.058 0.058 0.058 0.000 0.012 0.000
C37 0.094 0.094 0.094 0.000 0.019 0.000
C38 0.098 0.098 0.098 0.000 0.020 0.000
C39 0.096 0.096 0.096 0.000 0.019 0.000
C40 0.080 0.080 0.080 0.000 0.016 0.000
O5' 0.058 0.058 0.058 0.000 0.012 0.000
C37' 0.040 0.040 0.040 0.000 0.008 0.000
C38' 0.077 0.077 0.077 0.000 0.016 0.000
C39' 0.056 0.056 0.056 0.000 0.011 0.000
C40' 0.103 0.103 0.103 0.000 0.021 0.000
O6 0.066 0.066 0.066 0.000 0.013 0.000
C41 0.116 0.116 0.116 0.000 0.024 0.000
C42 0.067 0.067 0.067 0.000 0.013 0.000
C43 0.091 0.091 0.091 0.000 0.018 0.000
C44 0.178 0.178 0.178 0.000 0.036 0.000
O6' 0.066 0.066 0.066 0.000 0.013 0.000
C41' 0.099 0.099 0.099 0.000 0.020 0.000
C42' 0.137 0.137 0.137 0.000 0.028 0.000
C43' 0.105 0.105 0.105 0.000 0.021 0.000
C44' 0.026 0.026 0.026 0.000 0.005 0.000
Li1 0.051(14) 0.090(18) 0.031(12) 0.001(11) 0.000(10) -0.002(12)
Li2 0.041(13) 0.087(17) 0.024(11) -0.002(10) -0.003(9) -0.004(11)
O7 0.087(9) 0.085(8) 0.057(6) 0.001(6) 0.000(6) 0.020(6)
C45 0.098(14) 0.107(15) 0.070(11) 0.003(10) 0.005(10) 0.035(12)
C46 0.104(18) 0.15(2) 0.18(3) -0.062(19) 0.036(17) 0.018(16)
C47 0.077(16) 0.30(4) 0.15(2) -0.11(2) -0.020(14) -0.03(2)
C48 0.063(12) 0.083(12) 0.091(12) 0.010(10) -0.005(9) 0.003(9)

loop_
_atom_type_symbol
_atom_type_description
_atom_type_scat_dispersion_real
_atom_type_scat_dispersion_imag
_atom_type_scat_source
C C 0.0181 0.0091 'International Tables Vol C Tables 4.2.6.8 and 6.1.1.4'
H H 0.0000 0.0000 'International Tables Vol C Tables 4.2.6.8 and 6.1.1.4'
N N 0.0311 0.0180 'International Tables Vol C Tables 4.2.6.8 and 6.1.1.4'
O O 0.0492 0.0322 'International Tables Vol C Tables 4.2.6.8 and 6.1.1.4'
Cl Cl 0.3639 0.7018 'International Tables Vol C Tables 4.2.6.8 and 6.1.1.4'
Fe Fe -1.1336 3.1974 'International Tables Vol C Tables 4.2.6.8 and 6.1.1.4'
Li Li 0.0008 0.0003 'International Tables Vol C Tables 4.2.6.8 and 6.1.1.4'

loop_
_geom_angle_atom_site_label_1
_geom_angle_atom_site_label_2
_geom_angle_atom_site_label_3
_geom_angle
Cl9 Fe1 Cl10 83.93(10)
Cl9 Fe1 O1 90.5(2)
Cl9 Fe1 O2 91.7(2)
Cl9 Fe1 N1 177.9(3)
Cl9 Fe1 N2 96.9(5)
Cl9 Fe1 N2' 98.0(8)
Cl9 Fe1 Li1 69.7(4)
Cl9 Fe1 Li2 72.9(4)
Cl10 Fe1 O1 85.1(2)
Cl10 Fe1 O2 82.6(2)
Cl10 Fe1 N1 97.8(3)
Cl10 Fe1 N2 178.9(5)
Cl10 Fe1 N2' 178.0(8)
Cl10 Fe1 Li1 51.8(4)
Cl10 Fe1 Li2 51.9(4)
O1 Fe1 O2 167.2(3)
O1 Fe1 N1 88.5(3)
O1 Fe1 N2 95.5(5)
O1 Fe1 N2' 94.6(8)
O1 Fe1 Li1 133.0(5)
O1 Fe1 Li2 37.0(4)
O2 Fe1 N1 89.7(3)
O2 Fe1 N2 96.7(5)
O2 Fe1 N2' 97.5(8)
O2 Fe1 Li1 37.5(4)
O2 Fe1 Li2 132.6(5)
N1 Fe1 N2 81.3(5)
N1 Fe1 N2' 80.2(8)
N1 Fe1 Li1 112.3(5)
N1 Fe1 Li2 107.2(5)
N2 Fe1 Li1 127.9(6)
N2 Fe1 Li2 128.9(6)
N2' Fe1 Li1 129.1(9)
N2' Fe1 Li2 128.4(9)
Li1 Fe1 Li2 96.1(6)
Cl9 Fe2 Cl10 83.61(10)
Cl9 Fe2 O3 88.9(2)
Cl9 Fe2 O4 94.3(2)
Cl9 Fe2 N3 175.5(3)
Cl9 Fe2 N4 96.1(3)
Cl9 Fe2 Li1 69.7(5)
Cl9 Fe2 Li2 72.3(4)
Cl10 Fe2 O3 84.3(2)
Cl10 Fe2 O4 82.2(2)
Cl10 Fe2 N3 99.9(2)
Cl10 Fe2 N4 177.3(3)
Cl10 Fe2 Li1 51.9(4)
Cl10 Fe2 Li2 51.6(4)
O3 Fe2 O4 165.7(3)
O3 Fe2 N3 88.7(3)
O3 Fe2 N4 98.4(3)
O3 Fe2 Li1 37.4(4)
O3 Fe2 Li2 132.9(4)
O4 Fe2 N3 88.9(3)
O4 Fe2 N4 95.2(3)
O4 Fe2 Li1 131.8(5)
O4 Fe2 Li2 36.8(4)
N3 Fe2 N4 80.5(4)
N3 Fe2 Li1 110.4(5)
N3 Fe2 Li2 112.0(5)
N4 Fe2 Li1 130.5(5)
N4 Fe2 Li2 125.7(5)
Li1 Fe2 Li2 95.8(5)
Fe1 Cl9 Fe2 101.99(12)
Fe1 Cl10 Fe2 90.41(10)
Fe1 Cl10 Li1 71.9(5)
Fe1 Cl10 Li2 71.8(5)
Fe2 Cl10 Li1 71.7(5)
Fe2 Cl10 Li2 72.4(5)
Li1 Cl10 Li2 127.9(8)
Fe1 O1 C1 129.2(7)
Fe1 O1 Li2 103.1(7)
C1 O1 Li2 118.5(9)
Fe1 O2 C8 127.5(6)
Fe1 O2 Li1 102.2(8)
C8 O2 Li1 122.4(10)
Fe2 O3 C19 126.8(7)
Fe2 O3 Li1 101.9(8)
C19 O3 Li1 124.7(10)
Fe2 O4 C26 129.1(7)
Fe2 O4 Li2 103.9(7)
C26 O4 Li2 120.4(9)
Fe1 N1 C7 109.7(7)
Fe1 N1 C14 109.0(7)
Fe1 N1 C15 109.1(7)
C7 N1 C14 105.8(10)
C7 N1 C15 112.9(9)
C14 N1 C15 110.3(9)
Fe2 N3 C25 108.8(7)
Fe2 N3 C32 107.7(6)
Fe2 N3 C33 109.4(7)
C25 N3 C32 106.9(9)
C25 N3 C33 113.1(9)
C32 N3 C33 110.8(9)
O1 C1 C2 123.0(11)
O1 C1 C6 119.8(10)
C2 C1 C6 117.2(10)
Cl1 C2 C1 119.3(9)
Cl1 C2 C3 118.1(10)
C1 C2 C3 122.6(12)
C2 C3 H3 120.7
C2 C3 C4 118.6(13)
H3 C3 C4 120.7
Cl2 C4 C3 118.7(11)
Cl2 C4 C5 119.5(11)
C3 C4 C5 121.8(12)
C4 C5 H5 120.7
C4 C5 C6 118.6(12)
H5 C5 C6 120.7
C1 C6 C5 121.2(11)
C1 C6 C7 119.1(10)
C5 C6 C7 119.6(11)
N1 C7 C6 116.1(11)
N1 C7 H7A 108.3
N1 C7 H7B 108.3
C6 C7 H7A 108.3
C6 C7 H7B 108.3
H7A C7 H7B 107.4
O2 C8 C9 122.6(11)
O2 C8 C13 123.8(10)
C9 C8 C13 113.6(11)
Cl3 C9 C8 116.5(10)
Cl3 C9 C10 119.6(11)
C8 C9 C10 123.9(12)
C9 C10 H10 120.7
C9 C10 C11 118.6(12)
H10 C10 C11 120.7
Cl4 C11 C10 119.7(11)
Cl4 C11 C12 118.7(12)
C10 C11 C12 121.6(12)
C11 C12 H12 120.1
C11 C12 C13 119.9(13)
H12 C12 C13 120.1
C8 C13 C12 122.4(11)
C8 C13 C14 118.0(10)
C12 C13 C14 119.6(12)
N1 C14 C13 115.7(10)
N1 C14 H14A 108.4
N1 C14 H14B 108.4
C13 C14 H14A 108.4
C13 C14 H14B 108.4
H14A C14 H14B 107.4
N1 C15 H15A 109.3
N1 C15 H15B 109.3
N1 C15 C16 111.5(10)
H15A C15 H15B 108.0
H15A C15 C16 109.3
H15B C15 C16 109.3
Fe1 N2 C16 106.5(11)
Fe1 N2 C17 111.5(11)
Fe1 N2 C18 115.2(11)
C16 N2 C17 103.1(15)
C16 N2 C18 108.8(16)
C17 N2 C18 110.9(17)
C15 C16 N2 110.6(13)
C15 C16 H16A 109.5
C15 C16 H16B 109.5
N2 C16 H16A 109.5
N2 C16 H16B 109.5
H16A C16 H16B 108.1
N2 C17 H17A 109.5
N2 C17 H17B 109.5
N2 C17 H17C 109.5
H17A C17 H17B 109.5
H17A C17 H17C 109.5
H17B C17 H17C 109.5
N2 C18 H18A 109.5
N2 C18 H18B 109.5
N2 C18 H18C 109.5
H18A C18 H18B 109.5
H18A C18 H18C 109.5
H18B C18 H18C 109.5
Fe1 N2' C16' 101.8(8)
Fe1 N2' C17' 113.1(8)
Fe1 N2' C18' 101.1(8)
C16' N2' C17' 135.1
C16' N2' C18' 93.4
C17' N2' C18' 106.0
N2' C16' H16C 110.4
N2' C16' H16D 110.4
H16C C16' H16D 108.6
N2' C17' H17D 109.5
N2' C17' H17E 109.5
N2' C17' H17F 109.5
H17D C17' H17E 109.5
H17D C17' H17F 109.5
H17E C17' H17F 109.5
N2' C18' H18D 109.5
N2' C18' H18E 109.5
N2' C18' H18F 109.5
H18D C18' H18E 109.5
H18D C18' H18F 109.5
H18E C18' H18F 109.5
O3 C19 C20 121.6(11)
O3 C19 C24 122.1(11)
C20 C19 C24 116.3(11)
Cl5 C20 C19 118.6(9)
Cl5 C20 C21 116.7(11)
C19 C20 C21 124.7(12)
C20 C21 H21 121.3
C20 C21 C22 117.5(12)
H21 C21 C22 121.3
Cl6 C22 C21 118.6(13)
Cl6 C22 C23 121.0(14)
C21 C22 C23 120.3(12)
C22 C23 H23 119.4
C22 C23 C24 121.2(13)
H23 C23 C24 119.4
C19 C24 C23 120.0(12)
C19 C24 C25 119.5(10)
C23 C24 C25 120.5(12)
N3 C25 C24 113.8(10)
N3 C25 H25A 108.8
N3 C25 H25B 108.8
C24 C25 H25A 108.8
C24 C25 H25B 108.8
H25A C25 H25B 107.7
O4 C26 C27 121.1(11)
O4 C26 C31 121.0(11)
C27 C26 C31 117.8(11)
Cl7 C27 C26 118.9(10)
Cl7 C27 C28 119.5(11)
C26 C27 C28 121.6(13)
C27 C28 H28 120.5
C27 C28 C29 119.0(13)
H28 C28 C29 120.5
Cl8 C29 C28 117.8(11)
Cl8 C29 C30 121.4(11)
C28 C29 C30 120.8(13)
C29 C30 H30 118.9
C29 C30 C31 122.2(13)
H30 C30 C31 118.9
C26 C31 C30 118.5(11)
C26 C31 C32 119.1(10)
C30 C31 C32 122.4(12)
N3 C32 C31 117.0(11)
N3 C32 H32A 108.0
N3 C32 H32B 108.0
C31 C32 H32A 108.0
C31 C32 H32B 108.0
H32A C32 H32B 107.3
N3 C33 H33A 109.2
N3 C33 H33B 109.2
N3 C33 C34 111.9(11)
H33A C33 H33B 107.9
H33A C33 C34 109.2
H33B C33 C34 109.2
Fe2 N4 C34 105.9(10)
Fe2 N4 C35 115.4(15)
Fe2 N4 C36 106.3(9)
C34 N4 C35 115.5(16)
C34 N4 C36 106.8(14)
C35 N4 C36 106.3(16)
C33 C34 N4 113.9(14)
C33 C34 H34A 108.8
C33 C34 H34B 108.8
N4 C34 H34A 108.8
N4 C34 H34B 108.8
H34A C34 H34B 107.7
N4 C35 H35A 109.5
N4 C35 H35B 109.5
N4 C35 H35C 109.5
H35A C35 H35B 109.5
H35A C35 H35C 109.5
H35B C35 H35C 109.5
N4 C36 H36A 109.5
N4 C36 H36B 109.5
N4 C36 H36C 109.5
H36A C36 H36B 109.5
H36A C36 H36C 109.5
H36B C36 H36C 109.5
H34C C34' H34D 108.1
H35D C35' H35E 109.5
H35D C35' H35F 109.5
H35E C35' H35F 109.5
H36D C36' H36E 109.5
H36D C36' H36F 109.5
H36E C36' H36F 109.5
C37 O5 C40 102.0(16)
C37 O5 Li1 133.7(15)
C40 O5 Li1 124.2(15)
O5 C37 H37A 112.6
O5 C37 H37B 112.6
O5 C37 C38 95.5(17)
H37A C37 H37B 110.1
H37A C37 C38 112.6
H37B C37 C38 112.6
C37 C38 H38A 110.9
C37 C38 H38B 110.9
C37 C38 C39 104(2)
H38A C38 H38B 108.9
H38A C38 C39 110.9
H38B C38 C39 110.9
C38 C39 H39A 110.9
C38 C39 H39B 110.9
C38 C39 C40 104.3(18)
H39A C39 H39B 108.9
H39A C39 C40 110.9
H39B C39 C40 110.9
O5 C40 C39 97.5(16)
O5 C40 H40A 112.3
O5 C40 H40B 112.3
C39 C40 H40A 112.3
C39 C40 H40B 112.3
H40A C40 H40B 109.9
H37C C37' H37D 109.1
H37C C37' C38' 111.2
H37D C37' C38' 111.2
C37' C38' H38C 110.0
C37' C38' H38D 110.0
C37' C38' C39' 108.7(18)
H38C C38' H38D 108.3
H38C C38' C39' 110.0
H38D C38' C39' 110.0
C38' C39' H39C 110.7
C38' C39' H39D 110.7
C38' C39' C40' 105.4(18)
H39C C39' H39D 108.8
H39C C39' C40' 110.7
H39D C39' C40' 110.7
C39' C40' H40C 111.7
C39' C40' H40D 111.7
H40C C40' H40D 109.5
C41 O6 C44 106(2)
C41 O6 Li2 131.0(14)
C44 O6 Li2 123(2)
O6 C41 H41A 109.5
O6 C41 H41B 109.5
O6 C41 C42 110.6(18)
H41A C41 H41B 108.1
H41A C41 C42 109.5
H41B C41 C42 109.5
C41 C42 H42A 112.4
C41 C42 H42B 112.4
C41 C42 C43 96.9(16)
H42A C42 H42B 109.9
H42A C42 C43 112.4
H42B C42 C43 112.4
C42 C43 H43A 112.0
C42 C43 H43B 112.0
C42 C43 C44 99(2)
H43A C43 H43B 109.7
H43A C43 C44 112.0
H43B C43 C44 112.0
O6 C44 C43 103(3)
O6 C44 H44A 111.1
O6 C44 H44B 111.1
C43 C44 H44A 111.1
C43 C44 H44B 111.1
H44A C44 H44B 109.1
H41C C41' H41D 109.4
H41C C41' C42' 111.6
H41D C41' C42' 111.6
C41' C42' H42C 111.1
C41' C42' H42D 111.1
C41' C42' C43' 103(3)
H42C C42' H42D 109.1
H42C C42' C43' 111.1
H42D C42' C43' 111.1
C42' C43' H43C 111.1
C42' C43' H43D 111.1
C42' C43' C44' 103(3)
H43C C43' H43D 109.1
H43C C43' C44' 111.1
H43D C43' C44' 111.1
C43' C44' H44C 111.3
C43' C44' H44D 111.3
H44C C44' H44D 109.2
Fe1 Li1 Fe2 76.9(5)
Fe1 Li1 Cl10 56.3(4)
Fe1 Li1 O2 40.3(5)
Fe1 Li1 O3 114.4(10)
Fe1 Li1 O5 133.9(10)
Fe2 Li1 Cl10 56.5(4)
Fe2 Li1 O2 115.3(10)
Fe2 Li1 O3 40.7(5)
Fe2 Li1 O5 131.6(10)
Cl10 Li1 O2 89.1(8)
Cl10 Li1 O3 91.5(9)
Cl10 Li1 O5 105.2(11)
O2 Li1 O3 143.6(15)
O2 Li1 O5 107.7(11)
O3 Li1 O5 107.2(11)
Fe1 Li2 Fe2 76.4(5)
Fe1 Li2 Cl10 56.2(4)
Fe1 Li2 O1 39.9(5)
Fe1 Li2 O4 113.7(9)
Fe1 Li2 O6 131.7(9)
Fe2 Li2 Cl10 55.9(4)
Fe2 Li2 O1 112.1(9)
Fe2 Li2 O4 39.3(5)
Fe2 Li2 O6 131.2(10)
Cl10 Li2 O1 91.8(8)
Cl10 Li2 O4 88.2(8)
Cl10 Li2 O6 102.6(10)
O1 Li2 O4 139.6(14)
O1 Li2 O6 111.8(10)
O4 Li2 O6 107.6(10)
C45 O7 C48 106.4(13)
O7 C45 H45A 109.5
O7 C45 H45B 109.5
O7 C45 C46 110.9(15)
H45A C45 H45B 108.0
H45A C45 C46 109.5
H45B C45 C46 109.5
C45 C46 H46A 111.8
C45 C46 H46B 111.8
C45 C46 C47 99.6(16)
H46A C46 H46B 109.6
H46A C46 C47 111.8
H46B C46 C47 111.8
C46 C47 H47A 110.0
C46 C47 H47B 110.0
C46 C47 C48 108.3(17)
H47A C47 H47B 108.4
H47A C47 C48 110.0
H47B C47 C48 110.0
O7 C48 C47 108.6(15)
O7 C48 H48A 110.0
O7 C48 H48B 110.0
C47 C48 H48A 110.0
C47 C48 H48B 110.0
H48A C48 H48B 108.3

loop_
_geom_bond_atom_site_label_1
_geom_bond_atom_site_label_2
_geom_bond_distance
Fe1 Cl9 2.458(3)
Fe1 Cl10 2.699(3)
Fe1 O1 2.034(8)
Fe1 O2 2.040(8)
Fe1 N1 2.220(9)
Fe1 N2 2.187(16)
Fe1 N2' 2.26(3)
Fe1 Li1 3.08(2)
Fe1 Li2 3.09(2)
Fe2 Cl9 2.473(3)
Fe2 Cl10 2.701(3)
Fe2 O3 2.050(7)
Fe2 O4 2.026(7)
Fe2 N3 2.237(9)
Fe2 N4 2.227(9)
Fe2 Li1 3.08(2)
Fe2 Li2 3.11(2)
Cl1 C2 1.722(13)
Cl2 C4 1.736(13)
Cl3 C9 1.746(13)
Cl4 C11 1.759(13)
Cl5 C20 1.739(13)
Cl6 C22 1.768(13)
Cl7 C27 1.716(14)
Cl8 C29 1.731(14)
Cl10 Li1 2.55(2)
Cl10 Li2 2.56(2)
O1 C1 1.349(13)
O1 Li2 1.91(2)
O2 C8 1.304(14)
O2 Li1 1.92(2)
O3 C19 1.284(13)
O3 Li1 1.91(2)
O4 C26 1.329(14)
O4 Li2 1.920(19)
N1 C7 1.479(15)
N1 C14 1.495(16)
N1 C15 1.500(15)
N3 C25 1.467(14)
N3 C32 1.509(15)
N3 C33 1.477(15)
C1 C2 1.372(17)
C1 C6 1.433(17)
C2 C3 1.388(18)
C3 H3 0.950
C3 C4 1.375(18)
C4 C5 1.395(19)
C5 H5 0.950
C5 C6 1.377(16)
C6 C7 1.501(17)
C7 H7A 0.990
C7 H7B 0.990
C8 C9 1.418(17)
C8 C13 1.427(17)
C9 C10 1.370(18)
C10 H10 0.950
C10 C11 1.361(19)
C11 C12 1.362(18)
C12 H12 0.950
C12 C13 1.367(16)
C13 C14 1.521(17)
C14 H14A 0.990
C14 H14B 0.990
C15 H15A 0.990
C15 H15B 0.990
C15 C16 1.52(2)
N2 C16 1.51(2)
N2 C17 1.47(2)
N2 C18 1.47(2)
C16 H16A 0.990
C16 H16B 0.990
C17 H17A 0.980
C17 H17B 0.980
C17 H17C 0.980
C18 H18A 0.980
C18 H18B 0.980
C18 H18C 0.980
N2' C16' 1.5658
N2' C17' 1.4846
N2' C18' 1.5543
C16' H16C 0.990
C16' H16D 0.990
C17' H17D 0.980
C17' H17E 0.980
C17' H17F 0.980
C18' H18D 0.980
C18' H18E 0.980
C18' H18F 0.980
C19 C20 1.392(17)
C19 C24 1.401(17)
C20 C21 1.353(17)
C21 H21 0.950
C21 C22 1.41(2)
C22 C23 1.35(2)
C23 H23 0.950
C23 C24 1.397(17)
C24 C25 1.507(17)
C25 H25A 0.990
C25 H25B 0.990
C26 C27 1.393(18)
C26 C31 1.431(17)
C27 C28 1.394(19)
C28 H28 0.950
C28 C29 1.39(2)
C29 C30 1.334(18)
C30 H30 0.950
C30 C31 1.402(17)
C31 C32 1.454(17)
C32 H32A 0.990
C32 H32B 0.990
C33 H33A 0.990
C33 H33B 0.990
C33 C34 1.55(2)
N4 C34 1.42(2)
N4 C35 1.43(3)
N4 C36 1.55(2)
C34 H34A 0.990
C34 H34B 0.990
C35 H35A 0.980
C35 H35B 0.980
C35 H35C 0.980
C36 H36A 0.980
C36 H36B 0.980
C36 H36C 0.980
C34' H34C 0.990
C34' H34D 0.990
C35' H35D 0.980
C35' H35E 0.980
C35' H35F 0.980
C36' H36D 0.980
C36' H36E 0.980
C36' H36F 0.980
O5 C37 1.42(2)
O5 C40 1.46(2)
O5 Li1 1.92(3)
C37 H37A 0.990
C37 H37B 0.990
C37 C38 1.54(3)
C38 H38A 0.990
C38 H38B 0.990
C38 C39 1.43(3)
C39 H39A 0.990
C39 H39B 0.990
C39 C40 1.59(3)
C40 H40A 0.990
C40 H40B 0.990
C37' H37C 0.990
C37' H37D 0.990
C37' C38' 1.52(3)
C38' H38C 0.990
C38' H38D 0.990
C38' C39' 1.41(3)
C39' H39C 0.990
C39' H39D 0.990
C39' C40' 1.58(3)
C40' H40C 0.990
C40' H40D 0.990
O6 C41 1.41(2)
O6 C44 1.39(3)
O6 Li2 1.94(2)
C41 H41A 0.990
C41 H41B 0.990
C41 C42 1.42(3)
C42 H42A 0.990
C42 H42B 0.990
C42 C43 1.50(2)
C43 H43A 0.990
C43 H43B 0.990
C43 C44 1.52(4)
C44 H44A 0.990
C44 H44B 0.990
C41' H41C 0.990
C41' H41D 0.990
C41' C42' 1.52(3)
C42' H42C 0.990
C42' H42D 0.990
C42' C43' 1.42(3)
C43' H43C 0.990
C43' H43D 0.990
C43' C44' 1.58(3)
C44' H44C 0.990
C44' H44D 0.990
O7 C45 1.397(19)
O7 C48 1.388(17)
C45 H45A 0.990
C45 H45B 0.990
C45 C46 1.52(3)
C46 H46A 0.990
C46 H46B 0.990
C46 C47 1.52(3)
C47 H47A 0.990
C47 H47B 0.990
C47 C48 1.45(3)
C48 H48A 0.990
C48 H48B 0.990

loop_
_geom_torsion_atom_site_label_1
_geom_torsion_atom_site_label_2
_geom_torsion_atom_site_label_3
_geom_torsion_atom_site_label_4
_geom_torsion
Fe1 O1 C1 C2 -144.1(9)
Fe1 O1 C1 C6 38.2(15)
Li2 O1 C1 C2 75.2(15)
Li2 O1 C1 C6 -102.6(13)
O1 C1 C2 Cl1 5.0(16)
O1 C1 C2 C3 -176.4(11)
C6 C1 C2 Cl1 -177.2(9)
C6 C1 C2 C3 1.3(18)
Cl1 C2 C3 C4 176.0(9)
C1 C2 C3 C4 -2.5(18)
C2 C3 C4 Cl2 -179.2(9)
C2 C3 C4 C5 0.9(18)
Cl2 C4 C5 C6 -178.1(9)
C3 C4 C5 C6 1.9(18)
C4 C5 C6 C1 -3.1(17)
C4 C5 C6 C7 173.9(11)
O1 C1 C6 C5 179.4(10)
O1 C1 C6 C7 2.4(16)
C2 C1 C6 C5 1.5(17)
C2 C1 C6 C7 -175.5(11)
Fe1 N1 C7 C6 65.0(11)
C14 N1 C7 C6 -177.6(9)
C15 N1 C7 C6 -56.9(13)
C1 C6 C7 N1 -59.4(14)
C5 C6 C7 N1 123.5(11)
Fe1 O2 C8 C9 144.4(9)
Fe1 O2 C8 C13 -36.5(15)
Li1 O2 C8 C9 -72.4(16)
Li1 O2 C8 C13 106.7(13)
O2 C8 C9 Cl3 -0.2(15)
O2 C8 C9 C10 178.0(12)
C13 C8 C9 Cl3 -179.3(8)
C13 C8 C9 C10 -1.2(17)
Cl3 C9 C10 C11 -179.7(10)
C8 C9 C10 C11 2(2)
C9 C10 C11 Cl4 -179.4(10)
C9 C10 C11 C12 -1(2)
Cl4 C11 C12 C13 177.2(9)
C10 C11 C12 C13 -1(2)
C11 C12 C13 C8 2.4(18)
C11 C12 C13 C14 -177.2(11)
O2 C8 C13 C12 179.7(11)
O2 C8 C13 C14 -0.7(16)
C9 C8 C13 C12 -1.1(16)
C9 C8 C13 C14 178.5(10)
Fe1 N1 C14 C13 -64.6(10)
C7 N1 C14 C13 177.5(9)
C15 N1 C14 C13 55.2(12)
C8 C13 C14 N1 57.5(14)
C12 C13 C14 N1 -122.9(12)
Fe1 N1 C15 C16 -28.9(12)
C7 N1 C15 C16 93.4(13)
C14 N1 C15 C16 -148.6(11)
Fe1 N2 C16 C15 -45.3(14)
C17 N2 C16 C15 -162.7(13)
C18 N2 C16 C15 79.4(16)
N1 C15 C16 N2 50.9(16)
Fe2 O3 C19 C20 -141.3(9)
Fe2 O3 C19 C24 39.3(14)
Li1 O3 C19 C20 72.4(16)
Li1 O3 C19 C24 -107.0(14)
O3 C19 C20 Cl5 1.5(15)
O3 C19 C20 C21 178.3(11)
C24 C19 C20 Cl5 -179.1(8)
C24 C19 C20 C21 -2.3(18)
Cl5 C20 C21 C22 178.3(9)
C19 C20 C21 C22 1.4(19)
C20 C21 C22 Cl6 -177.1(9)
C20 C21 C22 C23 -0.3(18)
Cl6 C22 C23 C24 177.0(9)
C21 C22 C23 C24 0.2(19)
C22 C23 C24 C19 -1.2(18)
C22 C23 C24 C25 176.5(11)
O3 C19 C24 C23 -178.5(10)
O3 C19 C24 C25 3.9(16)
C20 C19 C24 C23 2.1(16)
C20 C19 C24 C25 -175.6(10)
Fe2 N3 C25 C24 64.6(10)
C32 N3 C25 C24 -179.3(9)
C33 N3 C25 C24 -57.1(13)
C19 C24 C25 N3 -62.7(13)
C23 C24 C25 N3 119.7(11)
Fe2 O4 C26 C27 143.7(10)
Fe2 O4 C26 C31 -36.6(15)
Li2 O4 C26 C27 -69.4(16)
Li2 O4 C26 C31 110.3(13)
O4 C26 C27 Cl7 2.6(17)
O4 C26 C27 C28 -178.5(12)
C31 C26 C27 Cl7 -177.2(10)
C31 C26 C27 C28 1.7(19)
Cl7 C27 C28 C29 178.6(12)
C26 C27 C28 C29 0(2)
C27 C28 C29 Cl8 178.4(12)
C27 C28 C29 C30 -1(2)
Cl8 C29 C30 C31 -178.6(12)
C28 C29 C30 C31 1(3)
C29 C30 C31 C26 1(2)
C29 C30 C31 C32 -179.0(15)
O4 C26 C31 C30 178.4(11)
O4 C26 C31 C32 -2.0(18)
C27 C26 C31 C30 -1.9(18)
C27 C26 C31 C32 177.8(12)
C26 C31 C32 N3 59.4(15)
C30 C31 C32 N3 -120.9(14)
Fe2 N3 C32 C31 -65.7(11)
C25 N3 C32 C31 177.6(10)
C33 N3 C32 C31 53.9(13)
Fe2 N3 C33 C34 21.8(14)
C25 N3 C33 C34 143.2(12)
C32 N3 C33 C34 -96.8(13)
Fe2 N4 C34 C33 45.1(15)
C35 N4 C34 C33 -84(2)
C36 N4 C34 C33 158.1(13)
N3 C33 C34 N4 -47.3(18)
C40 O5 C37 C38 60(2)
Li1 O5 C37 C38 -119(2)
O5 C37 C38 C39 -45(3)
C37 C38 C39 C40 14(3)
C37 O5 C40 C39 -51(2)
Li1 O5 C40 C39 127.8(18)
C38 C39 C40 O5 20(3)
C37' C38' C39' C40' -5(4)
C44 O6 C41 C42 10(3)
Li2 O6 C41 C42 -171.1(13)
O6 C41 C42 C43 -37(2)
C41 C42 C43 C44 47(2)
C41 O6 C44 C43 21(3)
Li2 O6 C44 C43 -157.4(15)
C42 C43 C44 O6 -43(3)
C41' C42' C43' C44' 38(7)
C48 O7 C45 C46 25(2)
O7 C45 C46 C47 -15(3)
C45 C46 C47 C48 0(3)
C45 O7 C48 C47 -25(2)
C46 C47 C48 O7 15(3)

loop_
_platon_squeeze_void_nr
_platon_squeeze_void_average_x
_platon_squeeze_void_average_y
_platon_squeeze_void_average_z
_platon_squeeze_void_volume
_platon_squeeze_void_count_electrons
_platon_squeeze_void_content
1 0.540 0.250 0.248 860 280 ' '
2 0.460 0.750 0.123 860 278 ' '
